data_7135136
loop_
_publ_author_name
'Powderly, Marian E.'
'Lindup, Toby'
'Jackman, Edward H.'
'Light, Mark E.'
'Legros, Julien'
'Chataigner, Isabelle'
'Harrowven, David C.'

_publ_section_title
;
 Photocyclisations of <i>o</i>-iodobenzyl-indanones and tetralones infer
 the intermediacy of triplet aryl cations.
;
_journal_issue 97
_journal_name_full 'Chemical communications (Cambridge, England)'
_journal_page_first 19229
_journal_page_last 19232
_journal_paper_doi 10.1039/d5cc05185a
_journal_volume 61
_journal_year 2025
_chemical_formula_moiety 'C20 H18 O3'
_chemical_formula_sum 'C20 H18 O3'
_chemical_formula_weight 306.34
_space_group_crystal_system triclinic
_space_group_IT_number 2
_space_group_name_Hall '-P 1'
_space_group_name_H-M_alt 'P -1'
_atom_sites_solution_hydrogens geom
_atom_sites_solution_primary dual
_atom_sites_solution_secondary difmap
_audit_creation_date 2024-03-13
_audit_creation_method
;
Olex2 1.5-alpha
(compiled 2024.02.16 svn.r378c4104 for OlexSys, GUI svn.r6928)
;
_audit_update_record
;
2024-03-13 deposited with the CCDC.	2025-11-03 downloaded from the CCDC.
;
_cell_angle_alpha 77.008(2)
_cell_angle_beta 83.439(2)
_cell_angle_gamma 81.3120(10)
_cell_formula_units_Z 2
_cell_length_a 7.84460(10)
_cell_length_b 8.68530(10)
_cell_length_c 11.0599(3)
_cell_measurement_reflns_used 20856
_cell_measurement_temperature 100(2)
_cell_measurement_theta_max 68.9790
_cell_measurement_theta_min 4.1140
_cell_volume 723.30(2)
_computing_cell_refinement 'CrysAlisPro 1.171.43.105a (Rigaku OD, 2024)'
_computing_data_collection 'CrysAlisPro system (CCD 43.109a 64-bit (release 21-02-2024))'
_computing_data_reduction 'CrysAlisPro 1.171.43.105a (Rigaku OD, 2024)'
_computing_molecular_graphics 'Olex2 1.5-alpha (Dolomanov et al., 2009)'
_computing_publication_material 'Olex2 1.5-alpha (Dolomanov et al., 2009)'
_computing_structure_refinement 'SHELXL-1997 97-2 (Sheldrick, 2008)'
_computing_structure_solution 'SHELXS-97 (Sheldrick, 1990)'
_diffrn_ambient_environment N~2~
_diffrn_ambient_temperature 100(2)
_diffrn_detector 'Hybrid Pixel Array Detector'
_diffrn_detector_area_resol_mean 10.0000
_diffrn_detector_type 'HyPix-Arc 100'
_diffrn_measured_fraction_theta_full 0.980
_diffrn_measured_fraction_theta_max 0.980
_diffrn_measurement_details
;
List of Runs (angles in degrees, time in seconds):

  # Type    Start    End  Width  t~exp~   \w     \q     \k     \f   Frames
#--------------------------------------------------------------------------
  1  \w    -24.00   9.00   0.50    1.00    --   48.17 -34.00  85.00   66
  2  \w     46.00 122.00   0.50    1.00    --   48.17  34.00-116.00  152
  3  \w    -16.00  24.00   0.50    1.00    --  -49.92  34.00-116.00   80
  4  \w   -123.00 -47.00   0.50    1.00    --  -49.92 -34.00  85.00  152
  5  \w   -149.00 -73.00   0.50    1.00    --  -75.43 -34.00  85.00  152
  6  \w     89.00 164.00   0.50    1.00    --   91.36  34.00-116.00  150
  7  \w    -21.00   5.00   0.50    1.00    --    2.00  93.00-105.51   52
  8  \w      3.00  35.00   0.50    1.00    --   10.00  68.00  75.24   64
  9  \w      7.00  35.00   0.50    1.00    --   14.00  68.00  -7.81   56
 10  \w    -41.00 -15.00   0.50    1.00    --  -22.00 -68.00 -15.18   52
 11  \w    -51.00 -20.00   0.50    1.00    --  -26.00 -65.00  80.13   62
 12  \w    -56.00 -25.00   0.50    1.00    --  -30.00 -62.00 155.50   62
 13  \w    -51.00 -24.00   0.50    1.00    --  -30.00 -64.00  19.56   54
 14  \w    -62.00 -25.00   0.50    1.00    --  -30.00 -60.00-154.32   74
 15  \w    -54.00 -28.00   0.50    1.00    --  -34.00 -63.00  90.93   52
 16  \w    -62.00 -29.00   0.50    1.00    --  -34.00 -60.00 -78.68   66
 17  \w    -62.00 -30.00   0.50    1.00    --  -34.00 -57.00  46.22   64
 18  \w    -54.00 -28.00   0.50    1.00    --  -34.00 -63.00 125.03   52
 19  \w    -62.00 -33.00   0.50    1.00    --  -38.00 -59.00   1.96   58
 20  \w    -62.00 -33.00   0.50    1.00    --  -38.00 -60.00  26.94   58
 21  \w    -62.00 -33.00   0.50    1.00    --  -38.00 -58.00 179.28   58
 22  \w    -62.00 -33.00   0.50    1.00    --  -38.00 -60.00  99.47   58
 23  \w    -62.00 -34.00   0.50    1.00    --  -38.00 -57.00-109.91   56
 24  \w    -62.00 -33.00   0.50    1.00    --  -38.00 -60.00-121.28   58
 25  \w   -112.00 -39.00   0.50    1.00    --  -42.00 -52.00-157.07  146
 26  \w   -112.00 -39.00   0.50    1.00    --  -42.00 -53.00 120.98  146
 27  \w   -117.00 -44.00   0.50    1.00    --  -46.00 -47.00 -94.16  146
 28  \w   -117.00 -44.00   0.50    1.00    --  -46.00 -48.00 178.24  146
 29  \w   -116.00 -42.00   0.50    1.00    --  -46.00 -54.00 -52.41  148
 30  \w    -91.00 -16.00   0.50    1.00    --  -49.92 125.00 -60.00  150
 31  \w   -120.00 -47.00   0.50    1.00    --  -49.92 -53.00-130.74  146
 32  \w   -120.00 -47.00   0.50    1.00    --  -50.00 -52.00 -34.99  146
 33  \w   -128.00 -55.00   0.50    1.00    --  -58.00 -53.00  99.18  146
 34  \w   -128.00 -55.00   0.50    1.00    --  -58.00 -53.00 156.60  146
 35  \w   -128.00 -55.00   0.50    1.00    --  -58.00 -53.00-110.32  146
 36  \w   -129.00 -55.00   0.50    1.00    --  -58.00 -50.00 -63.58  148
 37  \w   -129.00 -55.00   0.50    1.00    --  -58.00 -49.00  66.29  148
 38  \w   -129.00 -56.00   0.50    1.00    --  -58.00 -48.00  -1.94  146
 39  \w   -132.00 -58.00   0.50    1.00    --  -62.00 -54.00  -2.86  148
 40  \w   -133.00 -59.00   0.50    1.00    --  -62.00 -50.00-143.98  148
 41  \w   -133.00 -59.00   0.50    1.00    --  -62.00 -50.00  45.35  148
 42  \w   -132.00 -58.00   0.50    1.00    --  -62.00 -54.00 -84.71  148
 43  \w   -133.00 -59.00   0.50    1.00    --  -62.00 -52.00  28.76  148
 44  \w   -132.00 -59.00   0.50    1.00    --  -62.00 -53.00 119.87  146
 45  \w   -137.00 -63.00   0.50    1.00    --  -66.00 -51.00 168.44  148
 46  \w   -137.00 -63.00   0.50    1.00    --  -66.00 -52.00-174.34  148
 47  \w   -137.00 -64.00   0.50    1.00    --  -66.00 -48.00  -9.01  146
 48  \w   -141.00 -68.00   0.50    1.00    --  -70.00 -48.00-147.56  146
 49  \w   -140.00 -66.00   0.50    1.00    --  -70.00 -53.00-156.98  148
 50  \w   -140.00 -66.00   0.50    1.00    --  -70.00 -54.00  -9.64  148
 51  \w    -91.00 -66.00   0.50    1.00    --  -70.00 -54.00 -86.61   50
 52  \w   -100.00 -71.00   0.50    1.00    --  -74.00 -49.00 133.13   58
 53  \w   -137.00 -96.00   0.50    1.00    --  -75.43-125.00  30.00   82
 54  \w    -32.00  -4.00   0.50    1.00    --  -75.43  45.00  60.00   56
 55  \w    -31.00  -6.00   0.50    1.00    --  -75.43  45.00  90.00   50
 56  \w   -100.00 -75.00   0.50    1.00    --  -78.00 -50.00 -35.75   50
 57  \w   -108.00 -83.00   0.50    1.00    --  -82.00 -52.00  68.14   50
 58  \w    -86.00 -33.00   0.50    1.00    --  -82.00  90.00 111.50  106
 59  \w   -103.00 -78.00   0.50    1.00    --  -82.00 -54.00  43.91   50
 60  \w   -104.00 -79.00   0.50    1.00    --  -82.00 -51.00 -24.29   50
 61  \w   -145.00-119.00   0.50    1.00    --  -82.00 -51.00 -24.29   52
 62  \w   -104.00 -79.00   0.50    1.00    --  -82.00 -51.00 155.79   50
 63  \w   -153.00-124.00   0.50    1.00    --  -82.00 -51.00 155.79   58
 64  \w   -106.00 -79.00   0.50    1.00    --  -82.00 -52.00 101.27   54
 65  \w   -118.00 -82.00   0.50    1.00    --  -82.00 -50.00 173.41   72
 66  \w   -105.00 -79.00   0.50    1.00    --  -82.00 -53.00 -49.37   52
 67  \w   -106.00 -80.00   0.50    1.00    --  -82.00 -52.00-158.71   52
 68  \w    -93.00 -19.00   0.50    1.00    --  -82.00  93.00-111.81  148
 69  \w   -104.00 -79.00   0.50    1.00    --  -82.00 -51.00 123.99   50
 70  \w   -153.00-128.00   0.50    1.00    --  -82.00 -51.00 123.99   50
 71  \w   -114.00 -83.00   0.50    1.00    --  -82.00 -53.00 -57.31   62
 72  \w   -115.00 -78.00   0.50    1.00    --  -82.00 -54.00 -97.63   74
 73  \w   -150.00-124.00   0.50    1.00    --  -82.00 -54.00  43.91   52
 74  \w     92.00 142.00   0.50    1.00    --   91.36  61.00   0.00  100
 75  \w     91.00 124.00   0.50    1.00    --   91.36  45.00 -60.00   66
 76  \w    126.00 157.00   0.50    1.00    --   91.36  61.00 150.00   62
 77  \w     67.00  92.00   0.50    1.00    --   91.36 -95.00  90.00   50
 78  \w     86.00 123.00   0.50    1.00    --   91.36  61.00 150.00   74
 79  \w     30.00  58.00   0.50    1.00    --   91.36 -95.00  90.00   56
 80  \w     89.00 115.00   0.50    1.00    --   91.36  61.00 -90.00   52
 81  \w     50.00 101.00   0.50    1.00    --   91.36-125.00 -30.00  102
 82  \w     68.00  98.00   0.50    1.00    --   91.36-125.00 -90.00   60
 83  \w     66.00  92.00   0.50    1.00    --   91.36 -95.00  30.00   52
 84  \w     33.00  84.00   0.50    1.00    --   91.36 -95.00   0.00  102
 85  \w     34.00  60.00   0.50    1.00    --   91.36 -95.00  30.00   52
 86  \w     34.00  60.00   0.50    1.00    --   91.36-125.00 -90.00   52
 87  \w     90.00 159.00   0.50    1.00    --   91.36  61.00 -60.00  138
 88  \w     88.00 113.00   0.50    1.00    --   91.36  61.00-120.00   50
 89  \w     33.00  68.00   0.50    1.00    --   91.36 -77.00-180.00   70
 90  \w    129.00 160.00   0.50    1.00    --   91.36  61.00 120.00   62
 91  \w     94.00 120.00   0.50    1.00    --   91.36  45.00  30.00   52
 92  \w    124.00 163.00   0.50    1.00    --   91.36  45.00 -30.00   78
 93  \w     89.00 124.00   0.50    1.00    --   91.36  61.00 120.00   70
 94  \w     98.00 123.00   0.50    1.00    --   91.36  45.00 -30.00   50
 95  \w     65.00  91.00   0.50    1.00    --   91.36 -95.00  60.00   52
 96  \w     86.00 126.00   0.50    1.00    --   91.36  61.00  30.00   80
 97  \w     34.00  60.00   0.50    1.00    --   91.36 -95.00  60.00   52
 98  \w     62.00  88.00   0.50    1.00    --   91.36 -95.00-180.00   52
 99  \w    128.00 157.00   0.50    1.00    --   91.36  61.00-150.00   58
100  \w     73.00  98.00   0.50    1.00    --   91.36-125.00   0.00   50
101  \w     34.00  60.00   0.50    1.00    --   91.36 -95.00-180.00   52
102  \w     86.00 122.00   0.50    1.00    --   91.36  61.00-150.00   72
103  \w     38.00  69.00   0.50    1.00    --   91.36-125.00   0.00   62
104  \w     86.00 150.00   0.50    1.00    --   91.36  61.00  60.00  128
105  \w     90.00 116.00   0.50    1.00    --   91.36  45.00  60.00   52
106  \w    125.00 151.00   0.50    1.00    --   91.36  61.00  90.00   52
107  \w     32.00  78.00   0.50    1.00    --   91.36 -95.00 150.00   92
108  \w     86.00 114.00   0.50    1.00    --   91.36  61.00  90.00   56
109  \w    118.00 154.00   0.50    1.00    --   91.36  77.00  30.00   72
110  \w     90.00 160.00   0.50    1.00    --   91.36  45.00 -90.00  140
111  \w     88.00 159.00   0.50    1.00    --   91.36  61.00-180.00  142
112  \w     29.00  55.00   0.50    1.00    --   91.36 -77.00  90.00   52
113  \w     36.00  63.00   0.50    1.00    --   91.36 -77.00-120.00   54
114  \w     29.00  54.00   0.50    1.00    --   91.36 -77.00 120.00   50
;
_diffrn_measurement_device 'four-circle diffractometer'
_diffrn_measurement_device_type 'ROD, Synergy Custom system, HyPix-Arc 100'
_diffrn_measurement_method '\w scans'
_diffrn_orient_matrix_type 'CrysAlisPro convention (1999,Acta A55,543-557)'
_diffrn_orient_matrix_UB_11 -0.1500983000
_diffrn_orient_matrix_UB_12 0.1164803000
_diffrn_orient_matrix_UB_13 -0.0604920000
_diffrn_orient_matrix_UB_21 0.0851619000
_diffrn_orient_matrix_UB_22 0.1417349000
_diffrn_orient_matrix_UB_23 0.0165860000
_diffrn_orient_matrix_UB_31 0.0998081000
_diffrn_orient_matrix_UB_32 0.0067482000
_diffrn_orient_matrix_UB_33 -0.1290120000
_diffrn_radiation_monochromator mirror
_diffrn_radiation_probe x-ray
_diffrn_radiation_type 'Cu K\a'
_diffrn_radiation_wavelength 1.54184
_diffrn_reflns_av_R_equivalents 0.0156
_diffrn_reflns_av_unetI/netI 0.0075
_diffrn_reflns_limit_h_max 9
_diffrn_reflns_limit_h_min -9
_diffrn_reflns_limit_k_max 10
_diffrn_reflns_limit_k_min -10
_diffrn_reflns_limit_l_max 12
_diffrn_reflns_limit_l_min -13
_diffrn_reflns_number 24672
_diffrn_reflns_theta_full 69.13
_diffrn_reflns_theta_max 69.13
_diffrn_reflns_theta_min 4.12
_diffrn_source 'Rotating-anode X-ray tube'
_diffrn_source_type 'Rigaku (Cu) X-ray Source'
_exptl_absorpt_coefficient_mu 0.753
_exptl_absorpt_correction_T_max 1.000
_exptl_absorpt_correction_T_min 0.825
_exptl_absorpt_correction_type gaussian
_exptl_absorpt_process_details
;
CrysAlisPro 1.171.43.105a (Rigaku Oxford Diffraction, 2024)
Numerical absorption correction based on gaussian integration over
a multifaceted crystal model
Empirical absorption correction using spherical harmonics,
implemented in SCALE3 ABSPACK scaling algorithm.
;
_exptl_crystal_colour 'clear light yellow'
_exptl_crystal_colour_lustre clear
_exptl_crystal_colour_modifier light
_exptl_crystal_colour_primary yellow
_exptl_crystal_density_diffrn 1.407
_exptl_crystal_density_method 'not measured'
_exptl_crystal_description block
_exptl_crystal_F_000 324
_exptl_crystal_recrystallization_method 'The material was recrystallised from DCM by slow evaporation'
_exptl_crystal_size_max 0.14
_exptl_crystal_size_mid 0.1
_exptl_crystal_size_min 0.04
_refine_diff_density_max 0.268
_refine_diff_density_min -0.208
_refine_diff_density_rms 0.044
_refine_ls_extinction_method none
_refine_ls_goodness_of_fit_ref 1.043
_refine_ls_hydrogen_treatment mixed
_refine_ls_matrix_type full
_refine_ls_number_parameters 210
_refine_ls_number_reflns 2653
_refine_ls_number_restraints 0
_refine_ls_restrained_S_all 1.043
_refine_ls_R_factor_all 0.0319
_refine_ls_R_factor_gt 0.0312
_refine_ls_shift/su_max 0.001
_refine_ls_shift/su_mean 0.000
_refine_ls_structure_factor_coef Fsqd
_refine_ls_weighting_details 'calc w=1/[\s^2^(Fo^2^)+(0.0411P)^2^+0.3169P] where P=(Fo^2^+2Fc^2^)/3'
_refine_ls_weighting_scheme calc
_refine_ls_wR_factor_gt 0.0809
_refine_ls_wR_factor_ref 0.0815
_reflns_number_gt 2575
_reflns_number_total 2653
_reflns_threshold_expression >2sigma(I)
_cod_data_source_file d5cc05185a2.cif
_cod_data_source_block 2024sot0015_d1_100k
_cod_depositor_comments 'Adding full bibliography for 7135132--7135138.cif.'
_cod_database_code 7135136
_chemical_oxdiff_formula C21h20O4
_chemical_oxdiff_usercomment MEP257
_olex2_refinement_description
;
1. Fixed Uiso
 At 1.2 times of:
  All C(H) groups, All C(H,H) groups
 At 1.5 times of:
  All C(H,H,H) groups
2.a Secondary CH2 refined with riding coordinates:
 C14(H14A,H14B), C15(H15A,H15B), C18(H18A,H18B)
2.b Aromatic/amide H refined with riding coordinates:
 C3(H3), C4(H4), C5(H5), C9(H9), C10(H10), C11(H11)
2.c Idealised Me refined as rotating group:
 C1(H1A,H1B,H1C), C20(H20A,H20B,H20C)
;
_olex2_diffrn_ambient_temperature_device 'Oxford Cryosystems'
_olex2_exptl_crystal_mounting_method 'The crystal was mounted on a MITIGEN holder with silicon oil'
_olex2_submission_original_sample_id MEP257
_olex2_submission_special_instructions 'No special instructions were received'
_oxdiff_exptl_absorpt_empirical_details
;
Empirical correction (ABSPACK) includes:
- Absorption correction using spherical harmonics
- Frame scaling
;
_oxdiff_exptl_absorpt_empirical_full_max 1.136
_oxdiff_exptl_absorpt_empirical_full_min 0.907

loop_
_space_group_symop_id
_space_group_symop_operation_xyz
1 'x, y, z'
2 '-x, -y, -z'

loop_
_atom_site_label
_atom_site_type_symbol
_atom_site_fract_x
_atom_site_fract_y
_atom_site_fract_z
_atom_site_U_iso_or_equiv
_atom_site_adp_type
_atom_site_occupancy
_atom_site_symmetry_multiplicity
_atom_site_calc_flag
_atom_site_refinement_flags
_atom_site_disorder_assembly
_atom_site_disorder_group
C1 C 0.31893(14) 1.06307(13) 0.79421(11) 0.0188(2) Uani 1 1 d . . .
H1A H 0.3731 1.0062 0.8701 0.028 Uiso 1 1 calc R . .
H1B H 0.1938 1.0856 0.8134 0.028 Uiso 1 1 calc R . .
H1C H 0.3672 1.1635 0.7618 0.028 Uiso 1 1 calc R . .
C2 C 0.35402(14) 0.96129(12) 0.69760(10) 0.0156(2) Uani 1 1 d . . .
C3 C 0.21930(14) 0.96685(13) 0.62344(11) 0.0175(2) Uani 1 1 d . . .
H3 H 0.1138 1.0332 0.6363 0.021 Uiso 1 1 calc R . .
C4 C 0.23474(14) 0.87898(13) 0.53219(11) 0.0182(2) Uani 1 1 d . . .
H4 H 0.1423 0.8873 0.4816 0.022 Uiso 1 1 calc R . .
C5 C 0.38669(14) 0.77823(13) 0.51497(10) 0.0166(2) Uani 1 1 d . . .
H5 H 0.3978 0.7164 0.4531 0.020 Uiso 1 1 calc R . .
C6 C 0.52210(14) 0.76779(12) 0.58801(10) 0.0145(2) Uani 1 1 d . . .
C7 C 0.51030(14) 0.86161(12) 0.67821(10) 0.0141(2) Uani 1 1 d . . .
C8 C 0.66606(14) 0.84749(13) 0.74762(10) 0.0139(2) Uani 1 1 d . . .
C9 C 0.70496(14) 0.97355(13) 0.79513(10) 0.0159(2) Uani 1 1 d . . .
H9 H 0.6323 1.0727 0.7808 0.019 Uiso 1 1 calc R . .
C10 C 0.84768(14) 0.95600(13) 0.86272(10) 0.0176(2) Uani 1 1 d . . .
H10 H 0.8691 1.0413 0.8972 0.021 Uiso 1 1 calc R . .
C11 C 0.95900(14) 0.81447(14) 0.88005(10) 0.0177(2) Uani 1 1 d . . .
H11 H 1.0548 0.8020 0.9283 0.021 Uiso 1 1 calc R . .
C12 C 0.93105(14) 0.69033(13) 0.82707(10) 0.0154(2) Uani 1 1 d . . .
C13 C 0.78458(13) 0.70620(12) 0.76190(10) 0.0133(2) Uani 1 1 d . . .
C14 C 1.06393(15) 0.54444(14) 0.83119(11) 0.0190(2) Uani 1 1 d . . .
H14A H 1.0259 0.4557 0.8969 0.023 Uiso 1 1 calc R . .
H14B H 1.1759 0.5675 0.8514 0.023 Uiso 1 1 calc R . .
C15 C 1.08631(14) 0.49634(13) 0.70482(11) 0.0176(2) Uani 1 1 d . . .
H15A H 1.1259 0.5846 0.6393 0.021 Uiso 1 1 calc R . .
H15B H 1.1752 0.4020 0.7069 0.021 Uiso 1 1 calc R . .
C16 C 0.91838(14) 0.45830(13) 0.67517(10) 0.0153(2) Uani 1 1 d . . .
C17 C 0.75350(13) 0.57465(12) 0.69883(10) 0.0136(2) Uani 1 1 d . . .
C18 C 0.68393(14) 0.65375(13) 0.57198(10) 0.0146(2) Uani 1 1 d . . .
H18A H 0.7732 0.7120 0.5179 0.018 Uiso 1 1 calc R . .
H18B H 0.6581 0.5707 0.5309 0.018 Uiso 1 1 calc R . .
C19 C 0.62501(14) 0.46763(12) 0.77708(10) 0.0140(2) Uani 1 1 d . . .
C20 C 0.55891(15) 0.31006(13) 0.97540(11) 0.0194(2) Uani 1 1 d . . .
H20A H 0.5675 0.2103 0.9464 0.029 Uiso 1 1 calc R . .
H20B H 0.4391 0.3623 0.9742 0.029 Uiso 1 1 calc R . .
H20C H 0.5940 0.2870 1.0605 0.029 Uiso 1 1 calc R . .
O1 O 0.90513(11) 0.34359(10) 0.63386(8) 0.0251(2) Uani 1 1 d . . .
O2 O 0.67131(10) 0.41428(9) 0.89429(7) 0.01744(19) Uani 1 1 d . . .
O3 O 0.50275(10) 0.43005(9) 0.73996(8) 0.0211(2) Uani 1 1 d . . .

loop_
_atom_site_aniso_label
_atom_site_aniso_U_11
_atom_site_aniso_U_22
_atom_site_aniso_U_33
_atom_site_aniso_U_23
_atom_site_aniso_U_13
_atom_site_aniso_U_12
C1 0.0159(5) 0.0153(5) 0.0243(6) -0.0048(4) -0.0002(4) 0.0002(4)
C2 0.0163(5) 0.0123(5) 0.0166(5) 0.0011(4) 0.0000(4) -0.0035(4)
C3 0.0139(5) 0.0152(5) 0.0203(6) 0.0019(4) -0.0008(4) -0.0008(4)
C4 0.0161(5) 0.0186(5) 0.0185(6) 0.0030(4) -0.0058(4) -0.0048(4)
C5 0.0201(6) 0.0157(5) 0.0142(5) -0.0009(4) -0.0021(4) -0.0052(4)
C6 0.0158(5) 0.0123(5) 0.0141(5) 0.0008(4) -0.0006(4) -0.0037(4)
C7 0.0153(5) 0.0117(5) 0.0140(5) 0.0005(4) -0.0008(4) -0.0034(4)
C8 0.0143(5) 0.0150(5) 0.0116(5) -0.0013(4) 0.0016(4) -0.0032(4)
C9 0.0161(5) 0.0144(5) 0.0167(6) -0.0039(4) 0.0008(4) -0.0011(4)
C10 0.0186(5) 0.0180(5) 0.0182(6) -0.0075(4) 0.0006(4) -0.0052(4)
C11 0.0153(5) 0.0220(6) 0.0167(6) -0.0045(4) -0.0030(4) -0.0037(4)
C12 0.0151(5) 0.0163(5) 0.0141(5) -0.0018(4) 0.0002(4) -0.0024(4)
C13 0.0140(5) 0.0135(5) 0.0119(5) -0.0020(4) 0.0013(4) -0.0036(4)
C14 0.0166(5) 0.0189(6) 0.0222(6) -0.0056(4) -0.0063(4) 0.0006(4)
C15 0.0136(5) 0.0165(5) 0.0224(6) -0.0051(4) -0.0006(4) 0.0002(4)
C16 0.0170(5) 0.0147(5) 0.0131(5) -0.0018(4) 0.0002(4) -0.0009(4)
C17 0.0130(5) 0.0134(5) 0.0144(5) -0.0031(4) -0.0016(4) -0.0013(4)
C18 0.0161(5) 0.0148(5) 0.0132(5) -0.0031(4) -0.0012(4) -0.0025(4)
C19 0.0146(5) 0.0111(5) 0.0159(5) -0.0041(4) -0.0012(4) 0.0014(4)
C20 0.0236(6) 0.0162(5) 0.0173(6) -0.0013(4) 0.0022(5) -0.0053(4)
O1 0.0210(4) 0.0218(4) 0.0364(5) -0.0158(4) -0.0044(4) 0.0017(3)
O2 0.0194(4) 0.0180(4) 0.0145(4) -0.0005(3) -0.0015(3) -0.0055(3)
O3 0.0195(4) 0.0217(4) 0.0227(4) -0.0008(3) -0.0051(3) -0.0077(3)

loop_
_atom_type_symbol
_atom_type_description
_atom_type_scat_dispersion_real
_atom_type_scat_dispersion_imag
_atom_type_scat_source
C C 0.0181 0.0091 'International Tables Vol C Tables 4.2.6.8 and 6.1.1.4'
H H 0.0000 0.0000 'International Tables Vol C Tables 4.2.6.8 and 6.1.1.4'
O O 0.0492 0.0322 'International Tables Vol C Tables 4.2.6.8 and 6.1.1.4'

loop_
_exptl_crystal_face_index_h
_exptl_crystal_face_index_k
_exptl_crystal_face_index_l
_exptl_crystal_face_perp_dist
-1 -5 -1 0.0223
1 5 1 0.0223
-2 0 5 0.0594
2 0 -5 0.0594
1 0 0 0.0564
-1 0 -1 0.0467
0 0 1 0.0499
0 0 -1 0.0499

loop_
_geom_angle_atom_site_label_1
_geom_angle_atom_site_label_2
_geom_angle_atom_site_label_3
_geom_angle
_geom_angle_site_symmetry_1
_geom_angle_site_symmetry_3
_geom_angle_publ_flag
H1A C1 H1B 109.5 . . ?
H1A C1 H1C 109.5 . . ?
H1B C1 H1C 109.5 . . ?
C2 C1 H1A 109.5 . . ?
C2 C1 H1B 109.5 . . ?
C2 C1 H1C 109.5 . . ?
C3 C2 C1 116.42(10) . . ?
C3 C2 C7 118.56(10) . . ?
C7 C2 C1 125.02(10) . . ?
C2 C3 H3 119.0 . . ?
C4 C3 C2 122.09(10) . . ?
C4 C3 H3 119.0 . . ?
C3 C4 H4 120.3 . . ?
C3 C4 C5 119.41(10) . . ?
C5 C4 H4 120.3 . . ?
C4 C5 H5 119.9 . . ?
C6 C5 C4 120.11(10) . . ?
C6 C5 H5 119.9 . . ?
C5 C6 C7 120.95(10) . . ?
C5 C6 C18 119.78(10) . . ?
C7 C6 C18 119.27(9) . . ?
C2 C7 C8 124.37(10) . . ?
C6 C7 C2 118.81(10) . . ?
C6 C7 C8 116.82(9) . . ?
C9 C8 C7 122.18(10) . . ?
C9 C8 C13 117.82(10) . . ?
C13 C8 C7 119.93(9) . . ?
C8 C9 H9 119.4 . . ?
C10 C9 C8 121.13(10) . . ?
C10 C9 H9 119.4 . . ?
C9 C10 H10 119.9 . . ?
C11 C10 C9 120.20(10) . . ?
C11 C10 H10 119.9 . . ?
C10 C11 H11 119.9 . . ?
C10 C11 C12 120.27(10) . . ?
C12 C11 H11 119.9 . . ?
C11 C12 C13 119.53(10) . . ?
C11 C12 C14 120.53(10) . . ?
C13 C12 C14 119.78(10) . . ?
C8 C13 C17 118.30(9) . . ?
C12 C13 C8 120.82(10) . . ?
C12 C13 C17 120.81(9) . . ?
C12 C14 H14A 109.7 . . ?
C12 C14 H14B 109.7 . . ?
C12 C14 C15 109.66(9) . . ?
H14A C14 H14B 108.2 . . ?
C15 C14 H14A 109.7 . . ?
C15 C14 H14B 109.7 . . ?
C14 C15 H15A 109.7 . . ?
C14 C15 H15B 109.7 . . ?
H15A C15 H15B 108.2 . . ?
C16 C15 C14 109.89(9) . . ?
C16 C15 H15A 109.7 . . ?
C16 C15 H15B 109.7 . . ?
C15 C16 C17 117.29(9) . . ?
O1 C16 C15 123.64(10) . . ?
O1 C16 C17 119.08(10) . . ?
C13 C17 C16 114.04(8) . . ?
C13 C17 C18 108.12(8) . . ?
C13 C17 C19 112.39(8) . . ?
C18 C17 C16 107.76(8) . . ?
C19 C17 C16 104.66(8) . . ?
C19 C17 C18 109.73(8) . . ?
C6 C18 C17 110.67(9) . . ?
C6 C18 H18A 109.5 . . ?
C6 C18 H18B 109.5 . . ?
C17 C18 H18A 109.5 . . ?
C17 C18 H18B 109.5 . . ?
H18A C18 H18B 108.1 . . ?
O2 C19 C17 110.75(9) . . ?
O3 C19 C17 125.71(10) . . ?
O3 C19 O2 123.48(10) . . ?
H20A C20 H20B 109.5 . . ?
H20A C20 H20C 109.5 . . ?
H20B C20 H20C 109.5 . . ?
O2 C20 H20A 109.5 . . ?
O2 C20 H20B 109.5 . . ?
O2 C20 H20C 109.5 . . ?
C19 O2 C20 114.98(8) . . ?

loop_
_geom_bond_atom_site_label_1
_geom_bond_atom_site_label_2
_geom_bond_distance
_geom_bond_site_symmetry_2
_geom_bond_publ_flag
C1 H1A 0.9800 . ?
C1 H1B 0.9800 . ?
C1 H1C 0.9800 . ?
C1 C2 1.5109(15) . ?
C2 C3 1.3989(16) . ?
C2 C7 1.4146(15) . ?
C3 H3 0.9500 . ?
C3 C4 1.3806(16) . ?
C4 H4 0.9500 . ?
C4 C5 1.3895(16) . ?
C5 H5 0.9500 . ?
C5 C6 1.3868(15) . ?
C6 C7 1.4104(15) . ?
C6 C18 1.5072(14) . ?
C7 C8 1.4913(15) . ?
C8 C9 1.4016(15) . ?
C8 C13 1.4131(15) . ?
C9 H9 0.9500 . ?
C9 C10 1.3870(16) . ?
C10 H10 0.9500 . ?
C10 C11 1.3850(16) . ?
C11 H11 0.9500 . ?
C11 C12 1.3924(15) . ?
C12 C13 1.3984(15) . ?
C12 C14 1.5100(15) . ?
C13 C17 1.5274(14) . ?
C14 H14A 0.9900 . ?
C14 H14B 0.9900 . ?
C14 C15 1.5307(16) . ?
C15 H15A 0.9900 . ?
C15 H15B 0.9900 . ?
C15 C16 1.4936(15) . ?
C16 C17 1.5522(14) . ?
C16 O1 1.2079(14) . ?
C17 C18 1.5383(14) . ?
C17 C19 1.5332(15) . ?
C18 H18A 0.9900 . ?
C18 H18B 0.9900 . ?
C19 O2 1.3468(13) . ?
C19 O3 1.1999(13) . ?
C20 H20A 0.9800 . ?
C20 H20B 0.9800 . ?
C20 H20C 0.9800 . ?
C20 O2 1.4480(13) . ?

loop_
_geom_torsion_atom_site_label_1
_geom_torsion_atom_site_label_2
_geom_torsion_atom_site_label_3
_geom_torsion_atom_site_label_4
_geom_torsion
_geom_torsion_site_symmetry_1
_geom_torsion_site_symmetry_2
_geom_torsion_site_symmetry_3
_geom_torsion_site_symmetry_4
_geom_torsion_publ_flag
C1 C2 C3 C4 -179.74(10) . . . . ?
C1 C2 C7 C6 177.26(10) . . . . ?
C1 C2 C7 C8 -2.46(16) . . . . ?
C2 C3 C4 C5 1.76(16) . . . . ?
C2 C7 C8 C9 -29.24(16) . . . . ?
C2 C7 C8 C13 153.90(10) . . . . ?
C3 C2 C7 C6 -2.14(15) . . . . ?
C3 C2 C7 C8 178.14(10) . . . . ?
C3 C4 C5 C6 -0.75(16) . . . . ?
C4 C5 C6 C7 -1.71(16) . . . . ?
C4 C5 C6 C18 177.75(10) . . . . ?
C5 C6 C7 C2 3.16(15) . . . . ?
C5 C6 C7 C8 -177.10(9) . . . . ?
C5 C6 C18 C17 -141.24(10) . . . . ?
C6 C7 C8 C9 151.03(10) . . . . ?
C6 C7 C8 C13 -25.82(14) . . . . ?
C7 C2 C3 C4 -0.28(16) . . . . ?
C7 C6 C18 C17 38.24(13) . . . . ?
C7 C8 C9 C10 177.98(10) . . . . ?
C7 C8 C13 C12 -179.75(9) . . . . ?
C7 C8 C13 C17 3.28(15) . . . . ?
C8 C9 C10 C11 2.71(17) . . . . ?
C8 C13 C17 C16 157.36(9) . . . . ?
C8 C13 C17 C18 37.54(12) . . . . ?
C8 C13 C17 C19 -83.72(12) . . . . ?
C9 C8 C13 C12 3.26(16) . . . . ?
C9 C8 C13 C17 -173.71(9) . . . . ?
C9 C10 C11 C12 1.68(17) . . . . ?
C10 C11 C12 C13 -3.47(17) . . . . ?
C10 C11 C12 C14 171.95(10) . . . . ?
C11 C12 C13 C8 0.94(16) . . . . ?
C11 C12 C13 C17 177.84(10) . . . . ?
C11 C12 C14 C15 -137.23(11) . . . . ?
C12 C13 C17 C16 -19.61(14) . . . . ?
C12 C13 C17 C18 -139.44(10) . . . . ?
C12 C13 C17 C19 99.30(11) . . . . ?
C12 C14 C15 C16 -60.50(12) . . . . ?
C13 C8 C9 C10 -5.10(16) . . . . ?
C13 C12 C14 C15 38.18(14) . . . . ?
C13 C17 C18 C6 -56.81(11) . . . . ?
C13 C17 C19 O2 -51.30(11) . . . . ?
C13 C17 C19 O3 131.29(11) . . . . ?
C14 C12 C13 C8 -174.51(10) . . . . ?
C14 C12 C13 C17 2.39(15) . . . . ?
C14 C15 C16 C17 44.86(13) . . . . ?
C14 C15 C16 O1 -135.45(11) . . . . ?
C15 C16 C17 C13 -5.53(13) . . . . ?
C15 C16 C17 C18 114.50(10) . . . . ?
C15 C16 C17 C19 -128.75(10) . . . . ?
C16 C17 C18 C6 179.50(8) . . . . ?
C16 C17 C19 O2 72.97(10) . . . . ?
C16 C17 C19 O3 -104.44(12) . . . . ?
C17 C19 O2 C20 -179.21(8) . . . . ?
C18 C6 C7 C2 -176.31(9) . . . . ?
C18 C6 C7 C8 3.43(14) . . . . ?
C18 C17 C19 O2 -171.64(8) . . . . ?
C18 C17 C19 O3 10.95(14) . . . . ?
C19 C17 C18 C6 66.09(11) . . . . ?
O1 C16 C17 C13 174.77(10) . . . . ?
O1 C16 C17 C18 -65.20(13) . . . . ?
O1 C16 C17 C19 51.56(13) . . . . ?
O3 C19 O2 C20 -1.73(15) . . . . ?

loop_
_exptl_oxdiff_crystal_face_indexfrac_h
_exptl_oxdiff_crystal_face_indexfrac_k
_exptl_oxdiff_crystal_face_indexfrac_l
_exptl_oxdiff_crystal_face_x
_exptl_oxdiff_crystal_face_y
_exptl_oxdiff_crystal_face_z
-0.9996 -4.9964 -0.9998 -0.3715 -0.8099 -0.0045
0.9996 4.9964 0.9998 0.3715 0.8099 0.0045
-1.9989 0.0003 4.9967 -0.0022 -0.0873 -0.8441
1.9989 -0.0003 -4.9967 0.0022 0.0873 0.8441
0.9994 -0.0001 0.0001 -0.1500 0.0851 0.0997
-0.9993 0.0001 -0.9995 0.2105 -0.1017 0.0292
-0.0000 0.0000 0.9994 -0.0604 0.0166 -0.1289
0.0000 -0.0000 -0.9994 0.0604 -0.0166 0.1289
